data_2019309
loop_
_publ_author_name
'Zhou, Fang-Xia'
'Yue, Cheng-Yang'
'Zhang, Hui-Ping'
'Lei, Xiao-Wu'

_publ_section_title
;
 A two-dimensional Cu^I^ framework incorporating the
 1-phenyl-1<i>H</i>-1,2,3,4-tetrazole-5-thiol ligand
;
_journal_coeditor_code LN3165
_journal_issue 12
_journal_name_full 'Acta Crystallographica Section C'
_journal_page_first 1478
_journal_page_last 1481
_journal_paper_doi 10.1107/S0108270113029065
_journal_volume 69
_journal_year 2013
_chemical_formula_iupac '[Cu (C7 H5 N4 S)]'
_chemical_formula_moiety 'C7 H5 Cu N4 S'
_chemical_formula_sum 'C7 H5 Cu N4 S'
_chemical_formula_weight 240.75
_chemical_name_systematic
;
Poly[(\m~4~-1-phenyl-1<i>H</i>-1,2,3,4-tetrazole-5-thiolato)copper(I)]
;
_space_group_IT_number 14
_symmetry_cell_setting monoclinic
_symmetry_space_group_name_Hall '-P 2ybc'
_symmetry_space_group_name_H-M 'P 1 21/c 1'
_atom_sites_solution_hydrogens geom
_atom_sites_solution_primary direct
_atom_sites_solution_secondary difmap
_audit_creation_method SHELXL-97
_cell_angle_alpha 90.00
_cell_angle_beta 90.790(17)
_cell_angle_gamma 90.00
_cell_formula_units_Z 4
_cell_length_a 17.344(15)
_cell_length_b 6.509(5)
_cell_length_c 7.522(6)
_cell_measurement_temperature 293(2)
_cell_volume 849.1(12)
_computing_cell_refinement 'SAINT (Bruker, 2004)'
_computing_data_collection 'SMART (Bruker, 2004)'
_computing_data_reduction 'SAINT (Bruker, 2004'
_computing_molecular_graphics 'SHELXTL (Sheldrick, 2008)'
_computing_publication_material 'SHELXTL (Sheldrick, 2008)'
_computing_structure_refinement 'SHELXL97 (Sheldrick, 2008)'
_computing_structure_solution 'SHELXS97 (Sheldrick, 2008)'
_diffrn_ambient_temperature 293(2)
_diffrn_measured_fraction_theta_full 0.997
_diffrn_measured_fraction_theta_max 0.997
_diffrn_measurement_device_type 'Bruker SMART CCD area-detector'
_diffrn_measurement_method '\w scan'
_diffrn_radiation_monochromator graphite
_diffrn_radiation_source 'fine-focus sealed tube'
_diffrn_radiation_type MoK\a
_diffrn_radiation_wavelength 0.71073
_diffrn_reflns_av_R_equivalents 0.0628
_diffrn_reflns_av_sigmaI/netI 0.0602
_diffrn_reflns_limit_h_max 22
_diffrn_reflns_limit_h_min -22
_diffrn_reflns_limit_k_max 8
_diffrn_reflns_limit_k_min -7
_diffrn_reflns_limit_l_max 9
_diffrn_reflns_limit_l_min -9
_diffrn_reflns_number 6033
_diffrn_reflns_theta_full 27.42
_diffrn_reflns_theta_max 27.42
_diffrn_reflns_theta_min 2.35
_exptl_absorpt_coefficient_mu 2.767
_exptl_absorpt_correction_T_max 0.6737
_exptl_absorpt_correction_T_min 0.5799
_exptl_absorpt_correction_type multi-scan
_exptl_absorpt_process_details '(SADABS; Sheldrick, 2003)'
_exptl_crystal_colour yellow
_exptl_crystal_density_diffrn 1.883
_exptl_crystal_density_method 'not measured'
_exptl_crystal_description block
_exptl_crystal_F_000 480
_exptl_crystal_size_max 0.22
_exptl_crystal_size_mid 0.16
_exptl_crystal_size_min 0.16
_refine_diff_density_max 1.001
_refine_diff_density_min -0.683
_refine_ls_extinction_method none
_refine_ls_goodness_of_fit_ref 1.058
_refine_ls_hydrogen_treatment constr
_refine_ls_matrix_type full
_refine_ls_number_parameters 118
_refine_ls_number_reflns 1923
_refine_ls_number_restraints 0
_refine_ls_restrained_S_all 1.058
_refine_ls_R_factor_all 0.0706
_refine_ls_R_factor_gt 0.0519
_refine_ls_shift/su_max 0.000
_refine_ls_shift/su_mean 0.000
_refine_ls_structure_factor_coef Fsqd
_refine_ls_weighting_details 'calc w=1/[\s^2^(Fo^2^)+(0.0640P)^2^+0.6784P] where P=(Fo^2^+2Fc^2^)/3'
_refine_ls_weighting_scheme calc
_refine_ls_wR_factor_gt 0.1200
_refine_ls_wR_factor_ref 0.1333
_reflns_number_gt 1534
_reflns_number_total 1923
_reflns_threshold_expression I>2\s(I)
_cod_data_source_file ln3165.cif
_cod_data_source_block I
_cod_original_sg_symbol_Hall -p2ybc
_cod_original_sg_symbol_H-M 'P 21/c'
_cod_database_code 2019309

loop_
_symmetry_equiv_pos_as_xyz
'x, y, z'
'-x, y+1/2, -z+1/2'
'-x, -y, -z'
'x, -y-1/2, z-1/2'

loop_
_atom_site_type_symbol
_atom_site_label
_atom_site_fract_x
_atom_site_fract_y
_atom_site_fract_z
_atom_site_U_iso_or_equiv
_atom_site_adp_type
_atom_site_calc_flag
_atom_site_refinement_flags
_atom_site_occupancy
_atom_site_symmetry_multiplicity
Cu Cu1 0.45089(3) 0.89282(8) 0.31726(8) 0.0302(2) Uani d . 1 1
S S1 0.38690(6) 0.72397(16) 0.07158(14) 0.0249(3) Uani d . 1 1
N N1 0.4350(2) 0.3554(5) 0.2096(5) 0.0255(8) Uani d . 1 1
N N2 0.4019(2) 0.1840(6) 0.2784(5) 0.0280(8) Uani d . 1 1
C C5 0.0783(4) 0.5611(13) 0.1896(10) 0.068(2) Uani d . 1 1
H H5 0.0263 0.5957 0.1861 0.082 Uiso calc R 1 1
N N4 0.3110(2) 0.3928(5) 0.2228(5) 0.0275(8) Uani d . 1 1
N N3 0.3276(2) 0.2016(6) 0.2880(6) 0.0346(9) Uani d . 1 1
C C1 0.3772(2) 0.4863(6) 0.1711(5) 0.0223(8) Uani d . 1 1
C C2 0.2317(3) 0.4576(8) 0.2081(7) 0.0334(10) Uani d . 1 1
C C3 0.2100(3) 0.6500(9) 0.2644(8) 0.0451(13) Uani d . 1 1
H H3 0.2463 0.7428 0.3082 0.054 Uiso calc R 1 1
C C6 0.1015(4) 0.3707(11) 0.1311(10) 0.0612(18) Uani d . 1 1
H H6 0.0652 0.2788 0.0856 0.073 Uiso calc R 1 1
C C7 0.1790(3) 0.3151(10) 0.1396(8) 0.0457(13) Uani d . 1 1
H H7 0.1952 0.1867 0.1007 0.055 Uiso calc R 1 1
C C4 0.1321(4) 0.7021(12) 0.2540(9) 0.0634(19) Uani d . 1 1
H H4 0.1161 0.8316 0.2903 0.076 Uiso calc R 1 1

loop_
_atom_site_aniso_label
_atom_site_aniso_U_11
_atom_site_aniso_U_22
_atom_site_aniso_U_33
_atom_site_aniso_U_12
_atom_site_aniso_U_13
_atom_site_aniso_U_23
Cu1 0.0329(3) 0.0239(3) 0.0340(4) 0.0003(2) 0.0029(2) -0.0022(2)
S1 0.0342(6) 0.0193(5) 0.0211(5) 0.0015(4) -0.0017(4) -0.0004(4)
N1 0.0291(19) 0.0186(17) 0.029(2) -0.0019(14) 0.0006(16) -0.0021(15)
N2 0.0318(19) 0.0232(18) 0.029(2) -0.0013(15) 0.0034(16) 0.0013(15)
C5 0.032(3) 0.108(6) 0.064(5) 0.013(4) -0.001(3) 0.009(4)
N4 0.0265(18) 0.0229(18) 0.033(2) 0.0022(14) 0.0016(16) 0.0031(16)
N3 0.037(2) 0.026(2) 0.041(2) -0.0001(17) 0.0020(18) 0.0100(18)
C1 0.027(2) 0.020(2) 0.020(2) 0.0022(16) -0.0030(16) -0.0014(16)
C2 0.029(2) 0.040(3) 0.031(2) 0.004(2) 0.0044(19) 0.005(2)
C3 0.038(3) 0.054(3) 0.043(3) 0.014(2) 0.002(2) -0.005(3)
C6 0.036(3) 0.086(5) 0.062(4) -0.015(3) -0.009(3) 0.008(4)
C7 0.036(3) 0.054(3) 0.047(3) -0.006(3) 0.001(2) -0.001(3)
C4 0.050(3) 0.082(5) 0.059(4) 0.034(4) 0.005(3) 0.000(4)

loop_
_atom_type_symbol
_atom_type_description
_atom_type_scat_dispersion_real
_atom_type_scat_dispersion_imag
_atom_type_scat_source
C C 0.0033 0.0016 'International Tables Vol C Tables 4.2.6.8 and 6.1.1.4'
Cu Cu 0.3201 1.2651 'International Tables Vol C Tables 4.2.6.8 and 6.1.1.4'
N N 0.0061 0.0033 'International Tables Vol C Tables 4.2.6.8 and 6.1.1.4'
S S 0.1246 0.1234 'International Tables Vol C Tables 4.2.6.8 and 6.1.1.4'
H H 0.0000 0.0000 'International Tables Vol C Tables 4.2.6.8 and 6.1.1.4'

loop_
_geom_angle_atom_site_label_1
_geom_angle_atom_site_label_2
_geom_angle_atom_site_label_3
_geom_angle_site_symmetry_1
_geom_angle_site_symmetry_3
_geom_angle
_geom_angle_publ_flag
N1 Cu1 N2 2_655 1_565 119.61(14) yes
N1 Cu1 S1 2_655 4_576 121.32(12) yes
N2 Cu1 S1 1_565 4_576 102.17(11) yes
N1 Cu1 S1 2_655 . 108.18(12) yes
N2 Cu1 S1 1_565 . 97.13(12) yes
S1 Cu1 S1 4_576 . 105.02(7) yes
C1 S1 Cu1 . 4_575 96.47(14) yes
C1 S1 Cu1 . . 97.05(15) yes
Cu1 S1 Cu1 4_575 . 123.67(7) yes
C1 N1 N2 . . 106.5(3) ?
C1 N1 Cu1 . 2_645 129.4(3) ?
N2 N1 Cu1 . 2_645 124.1(3) ?
N3 N2 N1 . . 112.0(4) ?
N3 N2 Cu1 . 1_545 118.2(3) ?
N1 N2 Cu1 . 1_545 128.5(3) ?
C6 C5 C4 . . 120.5(6) ?
C6 C5 H5 . . 119.8 ?
C4 C5 H5 . . 119.8 ?
C1 N4 N3 . . 109.6(4) ?
C1 N4 C2 . . 131.0(4) ?
N3 N4 C2 . . 119.3(4) ?
N2 N3 N4 . . 105.4(3) ?
N1 C1 N4 . . 106.5(4) ?
N1 C1 S1 . . 125.8(3) ?
N4 C1 S1 . . 127.7(3) ?
C3 C2 C7 . . 122.6(5) ?
C3 C2 N4 . . 120.5(5) ?
C7 C2 N4 . . 116.9(5) ?
C2 C3 C4 . . 118.2(6) ?
C2 C3 H3 . . 120.9 ?
C4 C3 H3 . . 120.9 ?
C5 C6 C7 . . 120.3(6) ?
C5 C6 H6 . . 119.8 ?
C7 C6 H6 . . 119.8 ?
C6 C7 C2 . . 118.1(6) ?
C6 C7 H7 . . 121.0 ?
C2 C7 H7 . . 121.0 ?
C5 C4 C3 . . 120.3(7) ?
C5 C4 H4 . . 119.9 ?
C3 C4 H4 . . 119.9 ?

loop_
_geom_bond_atom_site_label_1
_geom_bond_atom_site_label_2
_geom_bond_site_symmetry_2
_geom_bond_distance
_geom_bond_publ_flag
Cu1 N1 2_655 2.007(4) yes
Cu1 N2 1_565 2.096(4) yes
Cu1 S1 4_576 2.3511(18) yes
Cu1 S1 . 2.4079(18) yes
S1 C1 . 1.728(4) ?
S1 Cu1 4_575 2.3511(18) ?
N1 C1 . 1.344(5) ?
N1 N2 . 1.360(5) ?
N1 Cu1 2_645 2.007(4) ?
N2 N3 . 1.296(5) ?
N2 Cu1 1_545 2.096(4) ?
C5 C6 . 1.377(10) ?
C5 C4 . 1.392(11) ?
C5 H5 . 0.9300 ?
N4 C1 . 1.361(5) ?
N4 N3 . 1.367(5) ?
N4 C2 . 1.442(6) ?
C2 C3 . 1.376(7) ?
C2 C7 . 1.395(8) ?
C3 C4 . 1.393(8) ?
C3 H3 . 0.9300 ?
C6 C7 . 1.394(8) ?
C6 H6 . 0.9300 ?
C7 H7 . 0.9300 ?
C4 H4 . 0.9300 ?
